data_7719360
loop_
_publ_author_name
'Zan, Hong-Zhao'
'Wang, Xiao-Zhong'
'Zhao, Hai-Xin'
'Wang, Shou-Wang'
'Chen, Lei'
'Wang, Hao-Yuan'
'Zhao, Lai-Zhi'
'Zhang, Xiao-De'
'Kong, Xiang-Wen'

_publ_section_title
;
 Stable zero-dimensional hybrid indium-based halides with yellow to orange
 light emission.
;
_journal_issue 37
_journal_name_full 'Dalton transactions (Cambridge, England : 2003)'
_journal_page_first 13909
_journal_page_last 13917
_journal_paper_doi 10.1039/d5dt01382h
_journal_volume 54
_journal_year 2025
_chemical_formula_moiety 'Br3 In0.5, 0.5(Br), 2(C2 H8 N)'
_chemical_formula_sum 'C4 H16 Br3.5 In0.5 N2'
_chemical_formula_weight 429.28
_space_group_crystal_system orthorhombic
_space_group_IT_number 18
_space_group_name_Hall 'P 2 2ab'
_space_group_name_H-M_alt 'P 21 21 2'
_atom_sites_solution_hydrogens geom
_atom_sites_solution_primary dual
_audit_creation_date 2025-04-16
_audit_creation_method
;
Olex2 1.5
(compiled 2024.02.16 svn.r378c4104 for OlexSys, GUI svn.r6928)
;
_audit_update_record
;
2025-07-20 deposited with the CCDC.	2025-08-19 downloaded from the CCDC.
;
_cell_angle_alpha 90
_cell_angle_beta 90
_cell_angle_gamma 90
_cell_formula_units_Z 4
_cell_length_a 10.6770(9)
_cell_length_b 13.4631(13)
_cell_length_c 8.9606(9)
_cell_measurement_reflns_used 5471
_cell_measurement_temperature 273.15
_cell_measurement_theta_max 27.93
_cell_measurement_theta_min 2.79
_cell_volume 1288.0(2)
_computing_cell_refinement 'SAINT V8.40A (Bruker, 2019)'
_computing_data_reduction 'SAINT V8.40A (Bruker, 2019)'
_computing_molecular_graphics 'Olex2 1.5 (Dolomanov et al., 2009)'
_computing_publication_material 'Olex2 1.5 (Dolomanov et al., 2009)'
_computing_structure_refinement 'SHELXL 2018/3 (Sheldrick, 2015)'
_computing_structure_solution 'SHELXT 2014/5 (Sheldrick, 2014)'
_diffrn_ambient_temperature 273.15
_diffrn_measured_fraction_theta_full 1.000
_diffrn_measured_fraction_theta_max 1.000
_diffrn_measurement_device_type 'Bruker APEX-II CCD'
_diffrn_measurement_method '\f and \w scans'
_diffrn_radiation_type MoK\a
_diffrn_radiation_wavelength 0.71073
_diffrn_reflns_av_R_equivalents 0.0828
_diffrn_reflns_av_unetI/netI 0.0380
_diffrn_reflns_Laue_measured_fraction_full 1.000
_diffrn_reflns_Laue_measured_fraction_max 1.000
_diffrn_reflns_limit_h_max 12
_diffrn_reflns_limit_h_min -12
_diffrn_reflns_limit_k_max 16
_diffrn_reflns_limit_k_min -16
_diffrn_reflns_limit_l_max 10
_diffrn_reflns_limit_l_min -10
_diffrn_reflns_number 23510
_diffrn_reflns_point_group_measured_fraction_full 1.000
_diffrn_reflns_point_group_measured_fraction_max 1.000
_diffrn_reflns_theta_full 25.014
_diffrn_reflns_theta_max 25.014
_diffrn_reflns_theta_min 2.273
_diffrn_source_current 30.0
_diffrn_source_power 1.5
_diffrn_source_voltage 50.0
_diffrn_standards_number 0
_exptl_absorpt_coefficient_mu 11.773
_exptl_absorpt_correction_T_max 0.7458
_exptl_absorpt_correction_T_min 0.4466
_exptl_absorpt_correction_type multi-scan
_exptl_absorpt_process_details
;
SADABS-2016/2 (Bruker,2016/2) was used for absorption correction.
wR2(int) was 0.1291 before and 0.0649 after correction.
The Ratio of minimum to maximum transmission is 0.5988.
The \l/2 correction factor is Not present.
;
_exptl_crystal_colour 'clear whiteish colourless'
_exptl_crystal_colour_lustre clear
_exptl_crystal_colour_modifier whiteish
_exptl_crystal_colour_primary colourless
_exptl_crystal_density_diffrn 2.214
_exptl_crystal_description block
_exptl_crystal_F_000 804
_exptl_crystal_size_max 0.22
_exptl_crystal_size_mid 0.2
_exptl_crystal_size_min 0.18
_refine_diff_density_max 0.356
_refine_diff_density_min -0.333
_refine_diff_density_rms 0.080
_refine_ls_abs_structure_details
;
 Refined as an inversion twin.
;
_refine_ls_abs_structure_Flack 0.114(15)
_refine_ls_extinction_coef 0.0128(4)
_refine_ls_extinction_expression Fc^*^=kFc[1+0.001xFc^2^\l^3^/sin(2\q)]^-1/4^
_refine_ls_extinction_method 'SHELXL-2018/3 (Sheldrick 2018)'
_refine_ls_goodness_of_fit_ref 0.996
_refine_ls_hydrogen_treatment constr
_refine_ls_matrix_type full
_refine_ls_number_parameters 98
_refine_ls_number_reflns 2280
_refine_ls_number_restraints 0
_refine_ls_restrained_S_all 0.996
_refine_ls_R_factor_all 0.0358
_refine_ls_R_factor_gt 0.0241
_refine_ls_shift/su_max 0.000
_refine_ls_shift/su_mean 0.000
_refine_ls_structure_factor_coef Fsqd
_refine_ls_weighting_details 'w=1/[\s^2^(Fo^2^)+(0.0139P)^2^] where P=(Fo^2^+2Fc^2^)/3'
_refine_ls_weighting_scheme calc
_refine_ls_wR_factor_gt 0.0379
_refine_ls_wR_factor_ref 0.0406
_reflns_Friedel_coverage 0.710
_reflns_Friedel_fraction_full 1.000
_reflns_Friedel_fraction_max 1.000
_reflns_number_gt 1941
_reflns_number_total 2280
_reflns_threshold_expression 'I > 2\s(I)'
_cod_data_source_file d5dt01382h2.cif
_cod_data_source_block (DMA)4(InBr6)Br
_cod_depositor_comments 'Adding full bibliography for 7719359--7719361.cif.'
_cod_original_formula_sum 'C4 H16 Br3.50 In0.50 N2'
_cod_database_code 7719360
_shelx_shelxl_version_number 2018/3
_shelx_space_group_comment
;
The symmetry employed for this shelxl refinement is uniquely defined
by the following loop, which should always be used as a source of
symmetry information in preference to the above space-group names.
They are only intended as comments.
;
_shelx_estimated_absorpt_t_max 0.226
_shelx_estimated_absorpt_t_min 0.182
_olex2_refinement_description
;
1. Twinned data refinement
 Scales: 0.886(15)
 0.114(15)
2. Fixed Uiso
 At 1.2 times of:
  All N(H,H) groups
 At 1.5 times of:
  All C(H,H,H) groups
3.a Secondary CH2 refined with riding coordinates:
 N1(H1D,H1E), N2(H2D,H2E)
3.b Idealised Me refined as rotating group:
 C1(H1A,H1B,H1C), C2(H2A,H2B,H2C), C3(H3A,H3B,H3C), C4(H4A,H4B,H4C)
;
_olex2_submission_special_instructions 'No special instructions were received'

loop_
_space_group_symop_operation_xyz
'x, y, z'
'-x, -y, z'
'-x+1/2, y+1/2, -z'
'x+1/2, -y+1/2, -z'

loop_
_atom_site_label
_atom_site_type_symbol
_atom_site_fract_x
_atom_site_fract_y
_atom_site_fract_z
_atom_site_U_iso_or_equiv
_atom_site_adp_type
_atom_site_occupancy
_atom_site_site_symmetry_order
_atom_site_calc_flag
_atom_site_refinement_flags_posn
_atom_site_refinement_flags_adp
_atom_site_refinement_flags_occupancy
_atom_site_disorder_assembly
_atom_site_disorder_group
Br1 Br 0.42304(7) 0.62288(6) 0.78205(9) 0.0548(2) Uani 1 1 d . . . . .
Br2 Br 0.27476(5) 0.40997(5) 0.56151(10) 0.0436(2) Uani 1 1 d . . . . .
Br3 Br 0.58180(6) 0.37033(5) 0.36587(8) 0.0435(2) Uani 1 1 d . . . . .
In1 In 0.500000 0.500000 0.56686(8) 0.03196(17) Uani 1 2 d S T P . .
Br4 Br 0.000000 0.500000 1.01222(15) 0.1088(6) Uani 1 2 d S T P . .
C1 C 0.3282(8) 0.4342(7) 1.0961(10) 0.101(4) Uani 1 1 d . . . . .
H1A H 0.338037 0.505023 1.094535 0.151 Uiso 1 1 calc R U . . .
H1B H 0.408706 0.403283 1.106821 0.151 Uiso 1 1 calc R U . . .
H1C H 0.275704 0.415652 1.178566 0.151 Uiso 1 1 calc R U . . .
C2 C 0.2477(8) 0.2953(6) 0.9465(12) 0.090(3) Uani 1 1 d . . . . .
H2A H 0.217688 0.279116 0.848462 0.136 Uiso 1 1 calc R U . . .
H2B H 0.186263 0.276336 1.019308 0.136 Uiso 1 1 calc R U . . .
H2C H 0.324398 0.260168 0.965211 0.136 Uiso 1 1 calc R U . . .
N1 N 0.2702(5) 0.4013(4) 0.9562(7) 0.0538(16) Uani 1 1 d . . . . .
H1D H 0.197466 0.432856 0.945293 0.065 Uiso 1 1 calc R U . . .
H1E H 0.319366 0.419274 0.880727 0.065 Uiso 1 1 calc R U . . .
C3 C 0.4309(7) 0.1364(6) 0.6083(10) 0.081(3) Uani 1 1 d . . . . .
H3A H 0.519409 0.148475 0.604269 0.121 Uiso 1 1 calc R U . . .
H3B H 0.415822 0.066211 0.614107 0.121 Uiso 1 1 calc R U . . .
H3C H 0.396275 0.168375 0.694754 0.121 Uiso 1 1 calc R U . . .
C4 C 0.4158(7) 0.1362(6) 0.3341(10) 0.070(2) Uani 1 1 d . . . . .
H4A H 0.374974 0.169215 0.252542 0.106 Uiso 1 1 calc R U . . .
H4B H 0.397590 0.066429 0.330209 0.106 Uiso 1 1 calc R U . . .
H4C H 0.504648 0.146087 0.326883 0.106 Uiso 1 1 calc R U . . .
N2 N 0.3711(6) 0.1765(4) 0.4730(9) 0.075(2) Uani 1 1 d . . . . .
H2D H 0.289097 0.165570 0.479012 0.090 Uiso 1 1 calc R U . . .
H2E H 0.382580 0.242003 0.471602 0.090 Uiso 1 1 calc R U . . .

loop_
_atom_site_aniso_label
_atom_site_aniso_U_11
_atom_site_aniso_U_22
_atom_site_aniso_U_33
_atom_site_aniso_U_23
_atom_site_aniso_U_13
_atom_site_aniso_U_12
Br1 0.0518(4) 0.0617(5) 0.0510(5) -0.0217(4) 0.0047(4) 0.0060(4)
Br2 0.0303(3) 0.0413(4) 0.0592(5) -0.0002(4) 0.0014(4) -0.0030(3)
Br3 0.0440(4) 0.0397(4) 0.0467(5) -0.0099(3) 0.0039(3) 0.0042(3)
In1 0.0308(3) 0.0299(3) 0.0351(4) 0.000 0.000 0.0015(3)
Br4 0.0751(9) 0.1787(16) 0.0727(10) 0.000 0.000 0.0526(10)
C1 0.079(6) 0.172(10) 0.052(7) -0.024(6) -0.024(5) -0.021(6)
C2 0.109(7) 0.074(6) 0.089(8) 0.013(6) 0.007(7) -0.017(5)
N1 0.045(3) 0.073(4) 0.044(4) 0.008(4) 0.003(3) -0.005(3)
C3 0.068(6) 0.087(7) 0.087(8) -0.020(6) 0.002(5) 0.000(5)
C4 0.057(5) 0.059(5) 0.095(7) -0.007(5) 0.010(5) -0.005(5)
N2 0.063(4) 0.044(4) 0.118(8) 0.007(4) 0.031(5) 0.011(3)

loop_
_atom_type_symbol
_atom_type_description
_atom_type_scat_dispersion_real
_atom_type_scat_dispersion_imag
_atom_type_scat_source
C C 0.0033 0.0016 'International Tables Vol C Tables 4.2.6.8 and 6.1.1.4'
H H 0.0000 0.0000 'International Tables Vol C Tables 4.2.6.8 and 6.1.1.4'
Br Br -0.2901 2.4595 'International Tables Vol C Tables 4.2.6.8 and 6.1.1.4'
In In -0.7276 1.3100 'International Tables Vol C Tables 4.2.6.8 and 6.1.1.4'
N N 0.0061 0.0033 'International Tables Vol C Tables 4.2.6.8 and 6.1.1.4'

loop_
_geom_angle_atom_site_label_1
_geom_angle_atom_site_label_2
_geom_angle_atom_site_label_3
_geom_angle
_geom_angle_site_symmetry_1
_geom_angle_site_symmetry_3
_geom_angle_publ_flag
Br1 In1 Br1 87.54(4) 2_665 . ?
Br1 In1 Br2 90.97(3) . . ?
Br1 In1 Br2 90.97(3) 2_665 2_665 ?
Br1 In1 Br2 90.50(3) . 2_665 ?
Br1 In1 Br2 90.50(3) 2_665 . ?
Br2 In1 Br2 177.96(5) . 2_665 ?
Br3 In1 Br1 176.46(3) 2_665 2_665 ?
Br3 In1 Br1 176.46(3) . . ?
Br3 In1 Br1 88.93(2) 2_665 . ?
Br3 In1 Br1 88.93(2) . 2_665 ?
Br3 In1 Br2 89.18(2) . . ?
Br3 In1 Br2 89.19(2) 2_665 2_665 ?
Br3 In1 Br2 89.43(2) 2_665 . ?
Br3 In1 Br2 89.43(2) . 2_665 ?
Br3 In1 Br3 94.61(4) . 2_665 ?
H1A C1 H1B 109.5 . . ?
H1A C1 H1C 109.5 . . ?
H1B C1 H1C 109.5 . . ?
N1 C1 H1A 109.5 . . ?
N1 C1 H1B 109.5 . . ?
N1 C1 H1C 109.5 . . ?
H2A C2 H2B 109.5 . . ?
H2A C2 H2C 109.5 . . ?
H2B C2 H2C 109.5 . . ?
N1 C2 H2A 109.5 . . ?
N1 C2 H2B 109.5 . . ?
N1 C2 H2C 109.5 . . ?
C1 N1 H1D 108.6 . . ?
C1 N1 H1E 108.6 . . ?
C2 N1 C1 114.7(7) . . ?
C2 N1 H1D 108.6 . . ?
C2 N1 H1E 108.6 . . ?
H1D N1 H1E 107.6 . . ?
H3A C3 H3B 109.5 . . ?
H3A C3 H3C 109.5 . . ?
H3B C3 H3C 109.5 . . ?
N2 C3 H3A 109.5 . . ?
N2 C3 H3B 109.5 . . ?
N2 C3 H3C 109.5 . . ?
H4A C4 H4B 109.5 . . ?
H4A C4 H4C 109.5 . . ?
H4B C4 H4C 109.5 . . ?
N2 C4 H4A 109.5 . . ?
N2 C4 H4B 109.5 . . ?
N2 C4 H4C 109.5 . . ?
C3 N2 H2D 108.4 . . ?
C3 N2 H2E 108.4 . . ?
C4 N2 C3 115.5(6) . . ?
C4 N2 H2D 108.4 . . ?
C4 N2 H2E 108.4 . . ?
H2D N2 H2E 107.5 . . ?

loop_
_geom_bond_atom_site_label_1
_geom_bond_atom_site_label_2
_geom_bond_distance
_geom_bond_site_symmetry_2
_geom_bond_publ_flag
Br1 In1 2.6703(8) . ?
Br2 In1 2.6935(6) . ?
Br3 In1 2.6559(8) . ?
C1 H1A 0.9600 . ?
C1 H1B 0.9600 . ?
C1 H1C 0.9600 . ?
C1 N1 1.466(9) . ?
C2 H2A 0.9600 . ?
C2 H2B 0.9600 . ?
C2 H2C 0.9600 . ?
C2 N1 1.451(9) . ?
N1 H1D 0.8900 . ?
N1 H1E 0.8900 . ?
C3 H3A 0.9600 . ?
C3 H3B 0.9600 . ?
C3 H3C 0.9600 . ?
C3 N2 1.472(10) . ?
C4 H4A 0.9600 . ?
C4 H4B 0.9600 . ?
C4 H4C 0.9600 . ?
C4 N2 1.439(9) . ?
N2 H2D 0.8900 . ?
N2 H2E 0.8900 . ?

loop_
_twin_individual_id
_twin_individual_mass_fraction_refined
1 0.886(15)
2 0.114(15)
